data_4329746
loop_
_publ_author_name
'Matthew J. Polinski'
'Shuao Wang'
'Justin N. Cross'
'Evgeny V. Alekseev'
'Wulf Depmeier'
'Thomas E. Albrecht-Schmitt'

_publ_section_title
;
 Effects of Large Halides on the Structures of Lanthanide(III) and
 Plutonium(III) Borates
;
_journal_name_full 'Inorganic Chemistry'
_journal_page_first 7859
_journal_page_last 7866
_journal_paper_doi 10.1021/ic3009317
_journal_volume 51
_journal_year 2012
_chemical_formula_moiety Pr[B5O8(OH)(H2O)2Br]
_chemical_formula_sum 'B5 Br O11 Pr'
_chemical_formula_weight 450.87
_chemical_name_common 'Praseodymium(III) Borate Bromide'
_chemical_name_systematic
; 
 ? 
;
_space_group_IT_number 14
_symmetry_cell_setting monoclinic
_symmetry_space_group_name_Hall '-P 2yn'
_symmetry_space_group_name_H-M 'P 1 21/n 1'
_atom_sites_solution_hydrogens none
_atom_sites_solution_primary direct
_atom_sites_solution_secondary difmap
_audit_creation_method SHELXL-97
_cell_angle_alpha 90.00
_cell_angle_beta 90.0440(10)
_cell_angle_gamma 90.00
_cell_formula_units_Z 4
_cell_length_a 6.4910(7)
_cell_length_b 15.1426(15)
_cell_length_c 10.6639(11)
_cell_measurement_reflns_used 9497
_cell_measurement_temperature 100(2)
_cell_measurement_theta_max 27.52
_cell_measurement_theta_min 1.34
_cell_volume 1048.16(19)
_computing_cell_refinement 'Smart Saint'
_computing_data_collection Smart
_computing_data_reduction SAINT
_computing_molecular_graphics 'SHELXP-91 (Sheldrick, 1997)'
_computing_publication_material 'SHELXCIF-97 (Sheldrick, 2000)'
_computing_structure_refinement 'SHELXL-97 (Sheldrick, 2008)'
_computing_structure_solution 'SHELXS-97 (Sheldrick, 2008)'
_diffrn_ambient_temperature 100(2)
_diffrn_detector_area_resol_mean 0
_diffrn_measured_fraction_theta_full 0.948
_diffrn_measured_fraction_theta_max 0.930
_diffrn_measurement_device_type 'BRUKER apex II'
_diffrn_measurement_method '0.5 wide w/ exposures'
_diffrn_radiation_monochromator 'Quazar Optics'
_diffrn_radiation_source 'Imus microfocused'
_diffrn_radiation_type MoK\a
_diffrn_radiation_wavelength 0.71073
_diffrn_reflns_av_R_equivalents 0.0315
_diffrn_reflns_av_sigmaI/netI 0.0369
_diffrn_reflns_limit_h_max 8
_diffrn_reflns_limit_h_min -7
_diffrn_reflns_limit_k_max 19
_diffrn_reflns_limit_k_min -12
_diffrn_reflns_limit_l_max 13
_diffrn_reflns_limit_l_min -11
_diffrn_reflns_number 5420
_diffrn_reflns_theta_full 25.00
_diffrn_reflns_theta_max 27.62
_diffrn_reflns_theta_min 1.34
_exptl_absorpt_coefficient_mu 8.507
_exptl_absorpt_correction_T_max 0.962
_exptl_absorpt_correction_T_min 0.569
_exptl_absorpt_correction_type numerical
_exptl_absorpt_process_details SHELTXPREP
_exptl_crystal_colour Colorless
_exptl_crystal_density_diffrn 2.857
_exptl_crystal_description Tablet
_exptl_crystal_F_000 828
_exptl_crystal_size_max 0.078
_exptl_crystal_size_mid 0.061
_exptl_crystal_size_min 0.005
_refine_diff_density_max 1.343
_refine_diff_density_min -1.132
_refine_diff_density_rms 0.191
_refine_ls_extinction_method none
_refine_ls_goodness_of_fit_ref 1.065
_refine_ls_hydrogen_treatment none
_refine_ls_matrix_type full
_refine_ls_number_parameters 164
_refine_ls_number_reflns 2268
_refine_ls_number_restraints 24
_refine_ls_restrained_S_all 1.061
_refine_ls_R_factor_all 0.0351
_refine_ls_R_factor_gt 0.0291
_refine_ls_shift/su_max 0.001
_refine_ls_shift/su_mean 0.000
_refine_ls_structure_factor_coef Fsqd
_refine_ls_weighting_details 'calc w=1/[\s^2^(Fo^2^)+(0.0251P)^2^+7.6975P] where P=(Fo^2^+2Fc^2^)/3'
_refine_ls_weighting_scheme calc
_refine_ls_wR_factor_gt 0.0679
_refine_ls_wR_factor_ref 0.0704
_reflns_number_gt 2025
_reflns_number_total 2268
_reflns_threshold_expression >2sigma(I)
_cod_data_source_file ic3009317_si_001_7.cif
_cod_data_source_block save
_cod_database_code 4329746

loop_
_symmetry_equiv_pos_as_xyz
'x, y, z'
'-x+1/2, y+1/2, -z+1/2'
'-x, -y, -z'
'x-1/2, -y-1/2, z-1/2'

loop_
_atom_site_label
_atom_site_type_symbol
_atom_site_fract_x
_atom_site_fract_y
_atom_site_fract_z
_atom_site_U_iso_or_equiv
_atom_site_adp_type
_atom_site_occupancy
_atom_site_symmetry_multiplicity
_atom_site_calc_flag
_atom_site_refinement_flags
Pr1 Pr 0.82953(4) 0.300848(16) -0.18785(3) 0.00494(9) Uani 1 1 d .
Br1 Br 0.79200(9) 0.11518(3) -0.06813(5) 0.01203(13) Uani 1 1 d .
O11 O 1.1079(5) 0.3037(2) -0.0162(3) 0.0040(7) Uani 1 1 d .
O10 O 0.4426(5) 0.2950(2) -0.1210(3) 0.0043(7) Uani 1 1 d U
O9 O 0.7109(5) 0.4546(2) -0.1210(4) 0.0063(7) Uani 1 1 d .
O8 O 0.9230(5) 0.2186(2) -0.3985(3) 0.0050(7) Uani 1 1 d U
O7 O 0.6427(5) 0.5808(2) -0.0023(3) 0.0050(7) Uani 1 1 d .
O6 O 0.5307(5) 0.2178(2) -0.2971(3) 0.0053(7) Uani 1 1 d .
O5 O 0.9587(5) 0.5708(2) -0.1180(3) 0.0050(7) Uani 1 1 d .
O4 O 0.7721(5) 0.3276(2) 0.0521(3) 0.0053(7) Uani 1 1 d .
O3 O 1.0829(6) 0.4210(2) -0.2638(4) 0.0125(8) Uani 1 1 d .
O2 O 1.1744(6) 0.2345(2) -0.2507(4) 0.0072(7) Uani 1 1 d .
O1 O 0.6738(6) 0.3883(2) -0.3659(4) 0.0119(8) Uani 1 1 d .
B5 B 0.3781(9) 0.2476(3) -0.2209(6) 0.0060(11) Uani 1 1 d .
B4 B 1.1228(10) 0.2064(3) -0.3721(6) 0.0074(11) Uani 1 1 d .
B3 B 0.9913(9) 0.3368(3) 0.0898(6) 0.0053(11) Uani 1 1 d .
B2 B 0.7758(9) 0.5367(3) -0.0795(6) 0.0052(11) Uani 1 1 d U
B1 B 1.3249(9) 0.3245(3) -0.0120(6) 0.0045(10) Uani 1 1 d U

loop_
_atom_site_aniso_label
_atom_site_aniso_U_11
_atom_site_aniso_U_22
_atom_site_aniso_U_33
_atom_site_aniso_U_23
_atom_site_aniso_U_13
_atom_site_aniso_U_12
Pr1 0.00404(15) 0.00594(13) 0.00485(15) -0.00064(9) -0.00050(10) 0.00008(9)
Br1 0.0154(3) 0.0078(2) 0.0129(3) 0.00172(19) -0.0054(2) -0.00102(19)
O11 0.0021(17) 0.0055(15) 0.0043(18) -0.0001(12) 0.0005(14) -0.0004(12)
O10 0.0024(14) 0.0054(12) 0.0049(14) -0.0013(11) -0.0015(12) 0.0003(10)
O9 0.0049(19) 0.0059(16) 0.0080(19) -0.0025(13) 0.0000(15) -0.0010(13)
O8 0.0032(14) 0.0068(12) 0.0048(14) -0.0023(11) -0.0013(12) 0.0010(11)
O7 0.0025(18) 0.0053(15) 0.0071(19) -0.0023(13) -0.0007(15) -0.0008(12)
O6 0.0038(18) 0.0069(15) 0.0052(18) -0.0030(13) -0.0002(15) -0.0001(12)
O5 0.0056(18) 0.0043(15) 0.0052(18) -0.0018(12) 0.0018(15) -0.0013(12)
O4 0.0053(19) 0.0051(15) 0.0056(19) -0.0007(12) 0.0009(15) -0.0009(12)
O3 0.013(2) 0.0094(17) 0.015(2) -0.0012(15) 0.0034(17) -0.0030(14)
O2 0.0041(19) 0.0115(17) 0.0060(19) -0.0036(13) 0.0025(15) 0.0015(13)
O1 0.015(2) 0.0094(17) 0.011(2) 0.0000(14) -0.0085(17) 0.0010(14)
B5 0.007(3) 0.005(2) 0.006(3) 0.0022(19) 0.000(2) 0.0024(19)
B4 0.010(3) 0.007(2) 0.006(3) 0.000(2) 0.002(2) -0.001(2)
B3 0.006(3) 0.004(2) 0.005(3) -0.0019(19) 0.001(2) 0.0000(19)
B2 0.0059(18) 0.0047(16) 0.0049(18) 0.0000(14) -0.0006(15) 0.0012(14)
B1 0.0039(18) 0.0051(16) 0.0044(18) 0.0010(14) -0.0006(15) 0.0007(14)

loop_
_atom_type_symbol
_atom_type_description
_atom_type_scat_dispersion_real
_atom_type_scat_dispersion_imag
_atom_type_scat_source
B B 0.0013 0.0007 'International Tables Vol C Tables 4.2.6.8 and 6.1.1.4'
O O 0.0106 0.0060 'International Tables Vol C Tables 4.2.6.8 and 6.1.1.4'
Br Br -0.2901 2.4595 'International Tables Vol C Tables 4.2.6.8 and 6.1.1.4'
Pr Pr -0.2180 2.8214 'International Tables Vol C Tables 4.2.6.8 and 6.1.1.4'

loop_
_geom_angle_atom_site_label_1
_geom_angle_atom_site_label_2
_geom_angle_atom_site_label_3
_geom_angle
_geom_angle_site_symmetry_1
_geom_angle_site_symmetry_3
O1 Pr1 O2 111.15(13) . .
O1 Pr1 O9 67.13(12) . .
O2 Pr1 O9 134.35(11) . .
O1 Pr1 O11 143.83(11) . .
O2 Pr1 O11 64.92(12) . .
O9 Pr1 O11 89.89(11) . .
O1 Pr1 O3 69.49(13) . .
O2 Pr1 O3 68.58(11) . .
O9 Pr1 O3 68.76(11) . .
O11 Pr1 O3 76.38(12) . .
O1 Pr1 O6 67.47(12) . .
O2 Pr1 O6 110.41(11) . .
O9 Pr1 O6 110.05(11) . .
O11 Pr1 O6 148.70(11) . .
O3 Pr1 O6 132.70(13) . .
O1 Pr1 O10 80.70(12) . .
O2 Pr1 O10 154.81(10) . .
O9 Pr1 O10 70.39(10) . .
O11 Pr1 O10 118.77(11) . .
O3 Pr1 O10 136.19(11) . .
O6 Pr1 O10 52.14(11) . .
O1 Pr1 O4 126.64(12) . .
O2 Pr1 O4 116.40(12) . .
O9 Pr1 O4 62.80(11) . .
O11 Pr1 O4 53.28(11) . .
O3 Pr1 O4 106.80(12) . .
O6 Pr1 O4 114.08(11) . .
O10 Pr1 O4 66.47(11) . .
O1 Pr1 O8 72.52(12) . .
O2 Pr1 O8 52.17(12) . .
O9 Pr1 O8 137.50(11) . .
O11 Pr1 O8 116.86(11) . .
O3 Pr1 O8 85.32(11) . .
O6 Pr1 O8 63.91(11) . .
O10 Pr1 O8 115.98(11) . .
O4 Pr1 O8 159.70(11) . .
O1 Pr1 B5 70.66(14) . .
O2 Pr1 B5 135.12(13) . .
O9 Pr1 B5 89.05(13) . .
O11 Pr1 B5 139.36(14) . .
O3 Pr1 B5 139.42(14) . .
O6 Pr1 B5 26.19(13) . .
O10 Pr1 B5 26.07(13) . .
O4 Pr1 B5 90.92(14) . .
O8 Pr1 B5 89.91(14) . .
O1 Pr1 B4 90.62(15) . .
O2 Pr1 B4 26.68(15) . .
O9 Pr1 B4 141.80(13) . .
O11 Pr1 B4 91.58(14) . .
O3 Pr1 B4 74.54(13) . .
O6 Pr1 B4 87.17(14) . .
O10 Pr1 B4 138.70(14) . .
O4 Pr1 B4 141.45(14) . .
O8 Pr1 B4 25.54(15) . .
B5 Pr1 B4 113.31(16) . .
O1 Pr1 Br1 138.95(9) . .
O2 Pr1 Br1 79.61(8) . .
O9 Pr1 Br1 133.52(8) . .
O11 Pr1 Br1 77.12(7) . .
O3 Pr1 Br1 144.97(9) . .
O6 Pr1 Br1 71.65(8) . .
O10 Pr1 Br1 77.35(7) . .
O4 Pr1 Br1 74.11(7) . .
O8 Pr1 Br1 86.60(7) . .
B5 Pr1 Br1 74.49(10) . .
B4 Pr1 Br1 83.73(10) . .
B1 O11 B3 114.2(4) . .
B1 O11 Pr1 135.3(3) . .
B3 O11 Pr1 101.2(3) . .
B5 O10 B1 128.8(4) . 1_455
B5 O10 Pr1 95.8(3) . .
B1 O10 Pr1 135.3(3) 1_455 .
B2 O9 Pr1 144.7(3) . .
B4 O8 B1 121.0(4) . 4_565
B4 O8 Pr1 96.3(3) . .
B1 O8 Pr1 141.8(3) 4_565 .
B2 O7 B1 116.9(4) . 3_765
B5 O6 B3 123.1(4) . 4_565
B5 O6 Pr1 96.6(3) . .
B3 O6 Pr1 139.9(3) 4_565 .
B2 O5 B3 119.6(4) . 3_765
B4 O4 B3 123.8(5) 4_566 .
B4 O4 Pr1 128.5(3) 4_566 .
B3 O4 Pr1 98.2(3) . .
B5 O2 B4 119.1(4) 1_655 .
B5 O2 Pr1 136.8(3) 1_655 .
B4 O2 Pr1 98.8(3) . .
O10 B5 O6 115.0(5) . .
O10 B5 O2 123.8(5) . 1_455
O6 B5 O2 121.0(5) . 1_455
O10 B5 Pr1 58.2(3) . .
O6 B5 Pr1 57.2(3) . .
O2 B5 Pr1 170.4(4) 1_455 .
O8 B4 O4 128.0(5) . 4_665
O8 B4 O2 112.5(5) . .
O4 B4 O2 119.5(5) 4_665 .
O8 B4 Pr1 58.2(3) . .
O4 B4 Pr1 172.3(4) 4_665 .
O2 B4 Pr1 54.5(2) . .
O11 B3 O5 111.9(4) . 3_765
O11 B3 O6 110.6(4) . 4_666
O5 B3 O6 109.1(4) 3_765 4_666
O11 B3 O4 104.9(4) . .
O5 B3 O4 110.9(4) 3_765 .
O6 B3 O4 109.4(4) 4_666 .
O5 B2 O7 123.3(4) . .
O5 B2 O9 120.7(5) . .
O7 B2 O9 116.0(4) . .
O11 B1 O7 111.1(4) . 3_765
O11 B1 O10 114.8(4) . 1_655
O7 B1 O10 108.0(4) 3_765 1_655
O11 B1 O8 109.9(4) . 4_666
O7 B1 O8 106.2(4) 3_765 4_666
O10 B1 O8 106.5(4) 1_655 4_666

loop_
_geom_bond_atom_site_label_1
_geom_bond_atom_site_label_2
_geom_bond_distance
_geom_bond_site_symmetry_2
Pr1 O1 2.525(4) .
Pr1 O2 2.544(3) .
Pr1 O9 2.553(3) .
Pr1 O11 2.572(4) .
Pr1 O3 2.583(4) .
Pr1 O6 2.588(4) .
Pr1 O10 2.613(3) .
Pr1 O4 2.617(4) .
Pr1 O8 2.640(3) .
Pr1 B5 3.059(6) .
Pr1 B4 3.088(6) .
Pr1 Br1 3.0975(6) .
O11 B1 1.444(7) .
O11 B3 1.450(6) .
O10 B5 1.351(7) .
O10 B1 1.461(6) 1_455
O9 B2 1.386(6) .
O8 B4 1.339(7) .
O8 B1 1.515(7) 4_565
O7 B2 1.368(6) .
O7 B1 1.457(6) 3_765
O6 B5 1.359(7) .
O6 B3 1.484(7) 4_565
O5 B2 1.358(7) .
O5 B3 1.468(6) 3_765
O4 B4 1.364(7) 4_566
O4 B3 1.485(7) .
O2 B5 1.374(7) 1_655
O2 B4 1.403(7) .
B5 O2 1.374(7) 1_455
B4 O4 1.364(7) 4_665
B3 O5 1.468(6) 3_765
B3 O6 1.484(7) 4_666
B1 O7 1.457(6) 3_765
B1 O10 1.461(6) 1_655
B1 O8 1.515(7) 4_666
